data_4120753
loop_
_publ_author_name
'Daniel Canseco-Gonzalez'
'Ana Petronilho'
'Helge M\"uller-Bunz'
'Kohsuke Ohmatsu'
'Takashi Ooi'
'Martin Albrecht'

_publ_contact_author
;
        Prof. Dr. Martin Albrecht
        School of Chemistry and Chemical Biology
        University College Dublin
        Belfield
        Dublin 4
        Ireland
;
_publ_contact_author_email martin.albrecht@ucd.ie
_publ_contact_author_fax '00353 1 716-2501'
_publ_contact_author_phone '00353 1 716-2504'
_publ_section_title
;
 Carbene Transfer from Triazolylidene Gold Complexes as a Potent Strategy
 for Inducing High Catalytic Activity
;
_journal_name_full 'Journal of the American Chemical Society'
_journal_page_first 13193
_journal_page_last 13203
_journal_paper_doi 10.1021/ja406999p
_journal_volume 135
_journal_year 2013
_chemical_formula_moiety 'C42 H48 Au N4, B F4'
_chemical_formula_sum 'C42 H48 Au B F4 N4'
_chemical_formula_weight 892.62
_chemical_name_systematic
; 
 ? 
;
_space_group_IT_number 52
_symmetry_cell_setting orthorhombic
_symmetry_space_group_name_Hall '-P 2a 2bc'
_symmetry_space_group_name_H-M 'P n n a'
_atom_sites_solution_hydrogens geom
_atom_sites_solution_primary direct
_atom_sites_solution_secondary difmap
_audit_creation_method SHELXL-97
_cell_angle_alpha 90.00
_cell_angle_beta 90.00
_cell_angle_gamma 90.00
_cell_formula_units_Z 8
_cell_length_a 15.9362(2)
_cell_length_b 31.6465(3)
_cell_length_c 15.8633(1)
_cell_measurement_reflns_used 53568
_cell_measurement_temperature 100(2)
_cell_measurement_theta_max 28.7100
_cell_measurement_theta_min 3.1390
_cell_volume 8000.26(14)
_computing_cell_refinement
; 
CrysAlisPro, Agilent Technologies, 
Version 1.171.36.24a (release 19-12-2012 CrysAlis171 .NET) 
(compiled Dec 19 2012,11:08:27) 
;
_computing_data_collection
; 
CrysAlisPro, Agilent Technologies, 
Version 1.171.36.24a (release 19-12-2012 CrysAlis171 .NET) 
(compiled Dec 19 2012,11:08:27) 
;
_computing_data_reduction
; 
CrysAlisPro, Agilent Technologies, 
Version 1.171.36.24a (release 19-12-2012 CrysAlis171 .NET) 
(compiled Dec 19 2012,11:08:27) 
;
_computing_structure_refinement 'SHELXL-97 (Sheldrick, 2008)'
_computing_structure_solution 'SHELXS-97 (Sheldrick, 2008)'
_diffrn_ambient_temperature 100(2)
_diffrn_detector_area_resol_mean 10.3196
_diffrn_measured_fraction_theta_full 0.994
_diffrn_measured_fraction_theta_max 0.957
_diffrn_measurement_device_type 'SuperNova, Dual, Cu at zero, Atlas'
_diffrn_measurement_method '\w scans'
_diffrn_radiation_monochromator mirror
_diffrn_radiation_source 'SuperNova (Mo) x-ray Source'
_diffrn_radiation_type MoK\a
_diffrn_radiation_wavelength 0.71073
_diffrn_reflns_av_R_equivalents 0.0313
_diffrn_reflns_av_sigmaI/netI 0.0161
_diffrn_reflns_limit_h_max 21
_diffrn_reflns_limit_h_min -21
_diffrn_reflns_limit_k_max 42
_diffrn_reflns_limit_k_min -42
_diffrn_reflns_limit_l_max 21
_diffrn_reflns_limit_l_min -21
_diffrn_reflns_number 113799
_diffrn_reflns_theta_full 28.00
_diffrn_reflns_theta_max 28.92
_diffrn_reflns_theta_min 2.93
_exptl_absorpt_coefficient_mu 3.730
_exptl_absorpt_correction_T_max 0.671
_exptl_absorpt_correction_T_min 0.463
_exptl_absorpt_correction_type analytical
_exptl_absorpt_process_details
; 
CrysAlisPro, Agilent Technologies, 
Version 1.171.36.24a (release 19-12-2012 CrysAlis171 .NET) 
(compiled Dec 19 2012,11:08:27) 
Analytical numeric absorption correction using a multifaceted crystal 
model based on expressions derived by R.C. Clark & J.S. Reid. 
(Clark, R. C. & Reid, J. S. (1995). Acta Cryst. A51, 887-897) 
;
_exptl_crystal_colour colourless
_exptl_crystal_density_diffrn 1.482
_exptl_crystal_description block
_exptl_crystal_F_000 3584
_exptl_crystal_size_max 0.2829
_exptl_crystal_size_mid 0.2199
_exptl_crystal_size_min 0.1568
_refine_diff_density_max 0.533
_refine_diff_density_min -0.608
_refine_diff_density_rms 0.068
_refine_ls_extinction_method none
_refine_ls_goodness_of_fit_ref 1.062
_refine_ls_hydrogen_treatment constr
_refine_ls_matrix_type full
_refine_ls_number_parameters 484
_refine_ls_number_reflns 10108
_refine_ls_number_restraints 0
_refine_ls_restrained_S_all 1.062
_refine_ls_R_factor_all 0.0216
_refine_ls_R_factor_gt 0.0176
_refine_ls_shift/su_max 0.003
_refine_ls_shift/su_mean 0.000
_refine_ls_structure_factor_coef Fsqd
_refine_ls_weighting_details 'calc w=1/[\s^2^(Fo^2^)+(0.0138P)^2^+6.8736P] where P=(Fo^2^+2Fc^2^)/3'
_refine_ls_weighting_scheme calc
_refine_ls_wR_factor_gt 0.0388
_refine_ls_wR_factor_ref 0.0402
_reflns_number_gt 9096
_reflns_number_total 10108
_reflns_threshold_expression I>2\s(I)
_cod_data_source_file ja406999p_si_002_8.cif
_cod_data_source_block alb200(6)
_cod_database_code 4120753

loop_
_symmetry_equiv_pos_as_xyz
'x, y, z'
'-x+1/2, -y, z'
'-x+1/2, y+1/2, -z+1/2'
'x, -y+1/2, -z+1/2'
'-x, -y, -z'
'x-1/2, y, -z'
'x-1/2, -y-1/2, z-1/2'
'-x, y-1/2, z-1/2'

loop_
_atom_site_label
_atom_site_type_symbol
_atom_site_fract_x
_atom_site_fract_y
_atom_site_fract_z
_atom_site_U_iso_or_equiv
_atom_site_adp_type
_atom_site_occupancy
_atom_site_symmetry_multiplicity
_atom_site_calc_flag
_atom_site_refinement_flags
Au1 Au 0.727565(5) 0.2500 0.2500 0.01303(3) Uani 1 2 d S
C1 C 0.73161(11) 0.18675(5) 0.24156(10) 0.0157(3) Uani 1 1 d .
N1 N 0.70496(9) 0.15772(4) 0.29824(9) 0.0163(3) Uani 1 1 d .
C4 C 0.66316(11) 0.16764(5) 0.37647(10) 0.0152(3) Uani 1 1 d .
C5 C 0.57570(11) 0.16384(5) 0.37955(11) 0.0191(4) Uani 1 1 d .
C10 C 0.52560(13) 0.15356(7) 0.30160(13) 0.0321(5) Uani 1 1 d .
H10A H 0.4658 0.1527 0.3158 0.048 Uiso 1 1 calc R
H10B H 0.5431 0.1260 0.2796 0.048 Uiso 1 1 calc R
H10C H 0.5354 0.1753 0.2587 0.048 Uiso 1 1 calc R
C6 C 0.53688(11) 0.17121(6) 0.45673(12) 0.0211(4) Uani 1 1 d .
H6 H 0.4778 0.1680 0.4609 0.025 Uiso 1 1 calc R
C7 C 0.58173(11) 0.18314(5) 0.52779(11) 0.0190(3) Uani 1 1 d .
C11 C 0.53831(12) 0.18950(6) 0.61132(12) 0.0262(4) Uani 1 1 d .
H11A H 0.5299 0.1621 0.6386 0.039 Uiso 1 1 calc R
H11B H 0.4838 0.2031 0.6021 0.039 Uiso 1 1 calc R
H11C H 0.5730 0.2075 0.6475 0.039 Uiso 1 1 calc R
C8 C 0.66835(11) 0.18815(5) 0.52104(11) 0.0192(4) Uani 1 1 d .
H8 H 0.6994 0.1972 0.5689 0.023 Uiso 1 1 calc R
C9 C 0.71050(11) 0.18013(5) 0.44582(11) 0.0177(3) Uani 1 1 d .
C12 C 0.80470(11) 0.18471(6) 0.44034(12) 0.0257(4) Uani 1 1 d .
H12A H 0.8288 0.1592 0.4151 0.039 Uiso 1 1 calc R
H12B H 0.8278 0.1887 0.4970 0.039 Uiso 1 1 calc R
H12C H 0.8186 0.2092 0.4053 0.039 Uiso 1 1 calc R
C2 C 0.72434(12) 0.11702(6) 0.27180(12) 0.0220(4) Uani 1 1 d .
H2 H 0.7121 0.0914 0.3006 0.026 Uiso 1 1 calc R
C3 C 0.76397(12) 0.12102(6) 0.19696(12) 0.0218(4) Uani 1 1 d .
H3 H 0.7853 0.0987 0.1631 0.026 Uiso 1 1 calc R
N2 N 0.76765(9) 0.16394(4) 0.17896(9) 0.0171(3) Uani 1 1 d .
C13 C 0.80832(11) 0.18234(5) 0.10633(11) 0.0168(3) Uani 1 1 d .
C14 C 0.89398(11) 0.19177(6) 0.11158(11) 0.0199(4) Uani 1 1 d .
C19 C 0.94176(13) 0.18612(7) 0.19279(13) 0.0302(4) Uani 1 1 d .
H19A H 1.0011 0.1929 0.1835 0.045 Uiso 1 1 calc R
H19B H 0.9366 0.1568 0.2118 0.045 Uiso 1 1 calc R
H19C H 0.9187 0.2051 0.2358 0.045 Uiso 1 1 calc R
C15 C 0.93274(11) 0.20755(6) 0.03960(12) 0.0233(4) Uani 1 1 d .
H15 H 0.9910 0.2138 0.0414 0.028 Uiso 1 1 calc R
C16 C 0.88887(12) 0.21442(6) -0.03473(12) 0.0223(4) Uani 1 1 d .
C20 C 0.93299(14) 0.23075(7) -0.11252(13) 0.0340(5) Uani 1 1 d .
H20A H 0.9060 0.2191 -0.1629 0.051 Uiso 0.35(3) 1 calc PR
H20B H 0.9920 0.2220 -0.1112 0.051 Uiso 0.35(3) 1 calc PR
H20C H 0.9296 0.2617 -0.1138 0.051 Uiso 0.35(3) 1 calc PR
H20D H 0.9791 0.2494 -0.0957 0.051 Uiso 0.65(3) 1 calc PR
H20E H 0.8931 0.2465 -0.1474 0.051 Uiso 0.65(3) 1 calc PR
H20F H 0.9554 0.2069 -0.1448 0.051 Uiso 0.65(3) 1 calc PR
C17 C 0.80316(12) 0.20598(6) -0.03640(11) 0.0214(4) Uani 1 1 d .
H17 H 0.7724 0.2115 -0.0865 0.026 Uiso 1 1 calc R
C18 C 0.76146(11) 0.18968(6) 0.03358(11) 0.0193(4) Uani 1 1 d .
C21 C 0.66846(12) 0.18082(7) 0.03031(13) 0.0318(5) Uani 1 1 d .
H21A H 0.6580 0.1515 0.0472 0.048 Uiso 1 1 calc R
H21B H 0.6479 0.1853 -0.0272 0.048 Uiso 1 1 calc R
H21C H 0.6391 0.2000 0.0689 0.048 Uiso 1 1 calc R
Au2 Au 0.2500 0.0000 0.237968(5) 0.01191(3) Uani 1 2 d S
C22 C 0.26446(10) 0.06291(5) 0.23793(10) 0.0140(3) Uani 1 1 d .
N3 N 0.20916(9) 0.09163(4) 0.26782(9) 0.0156(3) Uani 1 1 d .
C25 C 0.13270(10) 0.08105(5) 0.31195(11) 0.0157(3) Uani 1 1 d .
C26 C 0.13687(11) 0.07463(5) 0.39894(11) 0.0187(3) Uani 1 1 d .
C31 C 0.21918(12) 0.07579(7) 0.44562(12) 0.0268(4) Uani 1 1 d .
H31A H 0.2550 0.0526 0.4260 0.040 Uiso 1 1 calc R
H31B H 0.2089 0.0726 0.5062 0.040 Uiso 1 1 calc R
H31C H 0.2472 0.1028 0.4350 0.040 Uiso 1 1 calc R
C27 C 0.06200(11) 0.06647(6) 0.44109(11) 0.0215(4) Uani 1 1 d .
H27 H 0.0631 0.0622 0.5003 0.026 Uiso 1 1 calc R
C28 C -0.01445(11) 0.06446(6) 0.39882(12) 0.0218(4) Uani 1 1 d .
C32 C -0.09474(12) 0.05658(7) 0.44657(13) 0.0327(5) Uani 1 1 d .
H32A H -0.1425 0.0589 0.4080 0.049 Uiso 1 1 calc R
H32B H -0.1004 0.0775 0.4917 0.049 Uiso 1 1 calc R
H32C H -0.0935 0.0281 0.4710 0.049 Uiso 1 1 calc R
C29 C -0.01523(11) 0.06974(6) 0.31169(12) 0.0222(4) Uani 1 1 d .
H29 H -0.0669 0.0676 0.2822 0.027 Uiso 1 1 calc R
C30 C 0.05800(11) 0.07801(6) 0.26675(11) 0.0197(4) Uani 1 1 d .
C33 C 0.05658(12) 0.08223(7) 0.17214(12) 0.0315(5) Uani 1 1 d .
H33A H 0.0828 0.1090 0.1558 0.047 Uiso 1 1 calc R
H33B H -0.0016 0.0817 0.1523 0.047 Uiso 1 1 calc R
H33C H 0.0876 0.0587 0.1468 0.047 Uiso 1 1 calc R
C23 C 0.23876(11) 0.13236(6) 0.25566(12) 0.0210(4) Uani 1 1 d .
H23 H 0.2112 0.1578 0.2711 0.025 Uiso 1 1 calc R
C24 C 0.31392(11) 0.12887(5) 0.21777(12) 0.0205(4) Uani 1 1 d .
H24 H 0.3497 0.1514 0.2012 0.025 Uiso 1 1 calc R
N4 N 0.32923(8) 0.08586(4) 0.20747(9) 0.0151(3) Uani 1 1 d .
C34 C 0.40504(10) 0.06816(5) 0.17199(11) 0.0154(3) Uani 1 1 d .
C35 C 0.41744(11) 0.07111(6) 0.08502(11) 0.0212(4) Uani 1 1 d .
C40 C 0.35170(13) 0.08951(7) 0.02744(12) 0.0313(5) Uani 1 1 d .
H40A H 0.3503 0.1203 0.0342 0.047 Uiso 1 1 calc R
H40B H 0.2967 0.0777 0.0418 0.047 Uiso 1 1 calc R
H40C H 0.3654 0.0825 -0.0312 0.047 Uiso 1 1 calc R
C36 C 0.49277(12) 0.05589(6) 0.05273(12) 0.0272(4) Uani 1 1 d .
H36 H 0.5024 0.0575 -0.0063 0.033 Uiso 1 1 calc R
C37 C 0.55432(11) 0.03841(6) 0.10404(12) 0.0240(4) Uani 1 1 d .
C41 C 0.63723(13) 0.02402(8) 0.06742(14) 0.0372(5) Uani 1 1 d .
H41A H 0.6281 0.0126 0.0107 0.056 Uiso 1 1 calc R
H41B H 0.6615 0.0020 0.1035 0.056 Uiso 1 1 calc R
H41C H 0.6758 0.0481 0.0643 0.056 Uiso 1 1 calc R
C38 C 0.53860(11) 0.03501(6) 0.18996(12) 0.0207(4) Uani 1 1 d .
H38 H 0.5797 0.0224 0.2253 0.025 Uiso 1 1 calc R
C39 C 0.46415(11) 0.04969(5) 0.22572(11) 0.0173(3) Uani 1 1 d .
C42 C 0.44987(12) 0.04540(6) 0.31926(11) 0.0241(4) Uani 1 1 d .
H42A H 0.4148 0.0206 0.3302 0.036 Uiso 1 1 calc R
H42B H 0.4216 0.0708 0.3404 0.036 Uiso 1 1 calc R
H42C H 0.5039 0.0421 0.3479 0.036 Uiso 1 1 calc R
B1 B 0.2500 0.0000 0.70325(19) 0.0197(6) Uani 1 2 d S
F1 F 0.29555(7) 0.02779(3) 0.75406(7) 0.0255(2) Uani 1 1 d .
F2 F 0.19509(7) 0.02334(3) 0.65278(7) 0.0283(2) Uani 1 1 d .
B2 B 0.2090(2) 0.2500 0.2500 0.0243(6) Uani 1 2 d S
F3 F 0.15899(8) 0.22428(4) 0.19930(8) 0.0338(3) Uani 1 1 d .
F4 F 0.26016(8) 0.22458(3) 0.30053(7) 0.0311(3) Uani 1 1 d .

loop_
_atom_site_aniso_label
_atom_site_aniso_U_11
_atom_site_aniso_U_22
_atom_site_aniso_U_33
_atom_site_aniso_U_23
_atom_site_aniso_U_13
_atom_site_aniso_U_12
Au1 0.01801(5) 0.00937(4) 0.01171(4) -0.00034(3) 0.000 0.000
C1 0.0200(8) 0.0127(8) 0.0146(8) 0.0002(6) -0.0006(6) 0.0003(6)
N1 0.0228(7) 0.0108(7) 0.0153(7) 0.0006(6) 0.0010(6) -0.0003(5)
C4 0.0215(8) 0.0106(7) 0.0135(8) 0.0013(6) 0.0029(6) 0.0009(6)
C5 0.0217(9) 0.0160(8) 0.0197(9) 0.0012(7) -0.0035(7) -0.0020(7)
C10 0.0287(10) 0.0421(12) 0.0257(11) -0.0031(9) -0.0062(8) -0.0083(9)
C6 0.0162(8) 0.0230(9) 0.0241(9) 0.0046(8) 0.0001(7) -0.0009(7)
C7 0.0216(9) 0.0161(8) 0.0191(9) 0.0035(7) 0.0024(7) 0.0026(7)
C11 0.0255(9) 0.0314(10) 0.0218(10) 0.0018(8) 0.0063(8) 0.0032(8)
C8 0.0214(9) 0.0204(9) 0.0158(8) 0.0003(7) -0.0018(7) 0.0009(7)
C9 0.0175(8) 0.0163(8) 0.0193(9) 0.0016(7) 0.0007(7) 0.0003(6)
C12 0.0178(9) 0.0361(11) 0.0232(10) -0.0032(8) 0.0002(7) 0.0001(8)
C2 0.0305(10) 0.0122(8) 0.0232(9) -0.0003(7) 0.0018(7) 0.0014(7)
C3 0.0319(10) 0.0128(8) 0.0206(9) -0.0021(7) 0.0022(7) 0.0027(7)
N2 0.0227(8) 0.0141(7) 0.0146(7) -0.0017(6) 0.0009(6) 0.0012(5)
C13 0.0214(8) 0.0142(8) 0.0147(8) -0.0027(7) 0.0029(7) 0.0020(6)
C14 0.0222(9) 0.0189(9) 0.0187(9) -0.0033(7) -0.0016(7) 0.0030(7)
C19 0.0279(10) 0.0373(12) 0.0254(10) -0.0004(9) -0.0080(8) 0.0016(8)
C15 0.0197(9) 0.0236(9) 0.0265(10) -0.0045(8) 0.0018(7) -0.0008(7)
C16 0.0268(9) 0.0197(9) 0.0205(9) -0.0019(7) 0.0059(7) 0.0000(7)
C20 0.0383(12) 0.0400(12) 0.0237(10) -0.0022(9) 0.0109(9) -0.0082(10)
C17 0.0270(9) 0.0216(9) 0.0158(8) 0.0000(7) -0.0015(7) 0.0030(7)
C18 0.0204(9) 0.0196(9) 0.0181(8) -0.0016(7) -0.0005(7) 0.0019(7)
C21 0.0217(10) 0.0474(13) 0.0262(10) 0.0043(9) -0.0039(8) -0.0017(9)
Au2 0.01155(4) 0.00947(4) 0.01471(4) 0.000 0.000 0.00061(3)
C22 0.0140(7) 0.0135(8) 0.0146(8) 0.0005(6) -0.0028(6) 0.0017(6)
N3 0.0155(7) 0.0116(7) 0.0195(8) -0.0011(6) -0.0008(5) 0.0016(5)
C25 0.0146(8) 0.0142(8) 0.0184(8) -0.0025(7) 0.0018(6) 0.0018(6)
C26 0.0200(8) 0.0169(8) 0.0191(9) -0.0041(7) -0.0025(7) 0.0024(7)
C31 0.0223(9) 0.0355(11) 0.0226(10) -0.0023(9) -0.0064(8) 0.0017(8)
C27 0.0250(9) 0.0238(9) 0.0157(9) -0.0031(7) 0.0013(7) 0.0005(7)
C28 0.0195(8) 0.0236(9) 0.0223(9) -0.0068(8) 0.0042(7) -0.0007(7)
C32 0.0235(10) 0.0441(12) 0.0306(11) -0.0081(10) 0.0095(8) -0.0057(9)
C29 0.0153(8) 0.0287(10) 0.0226(9) -0.0091(8) -0.0029(7) 0.0019(7)
C30 0.0198(8) 0.0212(9) 0.0179(9) -0.0046(7) -0.0018(7) 0.0036(7)
C33 0.0241(10) 0.0526(13) 0.0177(9) -0.0035(9) -0.0037(8) 0.0072(9)
C23 0.0225(9) 0.0121(8) 0.0282(10) -0.0009(7) -0.0010(7) 0.0009(6)
C24 0.0214(9) 0.0121(8) 0.0280(9) 0.0018(7) -0.0023(7) -0.0007(6)
N4 0.0150(7) 0.0121(7) 0.0183(7) 0.0018(6) -0.0008(6) 0.0003(5)
C34 0.0141(7) 0.0137(8) 0.0185(8) 0.0023(7) 0.0009(6) -0.0013(6)
C35 0.0204(9) 0.0244(9) 0.0188(9) 0.0049(7) -0.0016(7) 0.0012(7)
C40 0.0334(11) 0.0402(12) 0.0203(10) 0.0063(9) -0.0035(8) 0.0109(9)
C36 0.0261(10) 0.0384(11) 0.0172(9) 0.0050(8) 0.0039(8) 0.0042(8)
C37 0.0179(8) 0.0310(10) 0.0231(9) 0.0008(8) 0.0028(7) 0.0019(7)
C41 0.0223(10) 0.0583(15) 0.0309(11) -0.0013(11) 0.0070(9) 0.0086(10)
C38 0.0162(8) 0.0242(9) 0.0217(9) 0.0020(7) -0.0035(7) 0.0020(7)
C39 0.0176(8) 0.0170(8) 0.0173(8) 0.0026(7) -0.0014(6) -0.0018(6)
C42 0.0225(9) 0.0324(10) 0.0174(9) 0.0034(8) -0.0020(7) 0.0047(8)
B1 0.0183(13) 0.0141(12) 0.0266(15) 0.000 0.000 0.0027(10)
F1 0.0232(5) 0.0180(5) 0.0354(6) -0.0018(5) -0.0059(5) 0.0002(4)
F2 0.0329(6) 0.0199(5) 0.0322(6) -0.0005(5) -0.0108(5) 0.0048(5)
B2 0.0387(17) 0.0146(13) 0.0196(14) -0.0017(12) 0.000 0.000
F3 0.0432(7) 0.0246(6) 0.0337(7) -0.0087(5) -0.0093(6) 0.0005(5)
F4 0.0486(7) 0.0183(5) 0.0263(6) 0.0033(5) -0.0090(5) -0.0015(5)

loop_
_atom_type_symbol
_atom_type_description
_atom_type_scat_dispersion_real
_atom_type_scat_dispersion_imag
_atom_type_scat_source
C C 0.0033 0.0016 'International Tables Vol C Tables 4.2.6.8 and 6.1.1.4'
H H 0.0000 0.0000 'International Tables Vol C Tables 4.2.6.8 and 6.1.1.4'
B B 0.0013 0.0007 'International Tables Vol C Tables 4.2.6.8 and 6.1.1.4'
N N 0.0061 0.0033 'International Tables Vol C Tables 4.2.6.8 and 6.1.1.4'
F F 0.0171 0.0103 'International Tables Vol C Tables 4.2.6.8 and 6.1.1.4'
Au Au -2.0133 8.8022 'International Tables Vol C Tables 4.2.6.8 and 6.1.1.4'

loop_
_geom_angle_atom_site_label_1
_geom_angle_atom_site_label_2
_geom_angle_atom_site_label_3
_geom_angle
_geom_angle_site_symmetry_1
_geom_angle_site_symmetry_3
C1 Au1 C1 176.32(10) . 4
N1 C1 N2 104.95(14) . .
N1 C1 Au1 128.49(12) . .
N2 C1 Au1 126.42(12) . .
C1 N1 C2 111.04(15) . .
C1 N1 C4 124.62(14) . .
C2 N1 C4 124.34(14) . .
C9 C4 C5 122.45(16) . .
C9 C4 N1 119.45(15) . .
C5 C4 N1 118.09(15) . .
C6 C5 C4 117.32(16) . .
C6 C5 C10 121.50(16) . .
C4 C5 C10 121.15(17) . .
C5 C10 H10A 109.5 . .
C5 C10 H10B 109.5 . .
H10A C10 H10B 109.5 . .
C5 C10 H10C 109.5 . .
H10A C10 H10C 109.5 . .
H10B C10 H10C 109.5 . .
C7 C6 C5 122.12(16) . .
C7 C6 H6 118.9 . .
C5 C6 H6 118.9 . .
C6 C7 C8 118.61(17) . .
C6 C7 C11 120.92(16) . .
C8 C7 C11 120.45(17) . .
C7 C11 H11A 109.5 . .
C7 C11 H11B 109.5 . .
H11A C11 H11B 109.5 . .
C7 C11 H11C 109.5 . .
H11A C11 H11C 109.5 . .
H11B C11 H11C 109.5 . .
C9 C8 C7 121.52(17) . .
C9 C8 H8 119.2 . .
C7 C8 H8 119.2 . .
C4 C9 C8 117.90(16) . .
C4 C9 C12 121.37(16) . .
C8 C9 C12 120.74(16) . .
C9 C12 H12A 109.5 . .
C9 C12 H12B 109.5 . .
H12A C12 H12B 109.5 . .
C9 C12 H12C 109.5 . .
H12A C12 H12C 109.5 . .
H12B C12 H12C 109.5 . .
C3 C2 N1 106.40(15) . .
C3 C2 H2 126.8 . .
N1 C2 H2 126.8 . .
C2 C3 N2 106.99(15) . .
C2 C3 H3 126.5 . .
N2 C3 H3 126.5 . .
C1 N2 C3 110.63(15) . .
C1 N2 C13 124.04(14) . .
C3 N2 C13 125.25(14) . .
C18 C13 C14 122.42(16) . .
C18 C13 N2 119.15(15) . .
C14 C13 N2 118.43(15) . .
C15 C14 C13 117.43(16) . .
C15 C14 C19 121.33(17) . .
C13 C14 C19 121.22(17) . .
C14 C19 H19A 109.5 . .
C14 C19 H19B 109.5 . .
H19A C19 H19B 109.5 . .
C14 C19 H19C 109.5 . .
H19A C19 H19C 109.5 . .
H19B C19 H19C 109.5 . .
C16 C15 C14 122.00(17) . .
C16 C15 H15 119.0 . .
C14 C15 H15 119.0 . .
C15 C16 C17 118.72(17) . .
C15 C16 C20 120.86(17) . .
C17 C16 C20 120.43(18) . .
C16 C20 H20A 109.5 . .
C16 C20 H20B 109.5 . .
H20A C20 H20B 109.5 . .
C16 C20 H20C 109.5 . .
H20A C20 H20C 109.5 . .
H20B C20 H20C 109.5 . .
C16 C20 H20D 109.5 . .
H20A C20 H20D 141.1 . .
H20B C20 H20D 56.3 . .
H20C C20 H20D 56.3 . .
C16 C20 H20E 109.5 . .
H20A C20 H20E 56.3 . .
H20B C20 H20E 141.1 . .
H20C C20 H20E 56.3 . .
H20D C20 H20E 109.5 . .
C16 C20 H20F 109.5 . .
H20A C20 H20F 56.3 . .
H20B C20 H20F 56.3 . .
H20C C20 H20F 141.1 . .
H20D C20 H20F 109.5 . .
H20E C20 H20F 109.5 . .
C16 C17 C18 121.60(17) . .
C16 C17 H17 119.2 . .
C18 C17 H17 119.2 . .
C17 C18 C13 117.77(16) . .
C17 C18 C21 120.66(17) . .
C13 C18 C21 121.57(16) . .
C18 C21 H21A 109.5 . .
C18 C21 H21B 109.5 . .
H21A C21 H21B 109.5 . .
C18 C21 H21C 109.5 . .
H21A C21 H21C 109.5 . .
H21B C21 H21C 109.5 . .
C22 Au2 C22 179.97(9) 2 .
N4 C22 N3 105.19(14) . .
N4 C22 Au2 128.44(12) . .
N3 C22 Au2 126.36(12) . .
C22 N3 C23 110.77(15) . .
C22 N3 C25 124.33(14) . .
C23 N3 C25 124.75(14) . .
C30 C25 C26 122.63(16) . .
C30 C25 N3 119.17(15) . .
C26 C25 N3 118.19(15) . .
C27 C26 C25 117.44(16) . .
C27 C26 C31 120.98(16) . .
C25 C26 C31 121.57(16) . .
C26 C31 H31A 109.5 . .
C26 C31 H31B 109.5 . .
H31A C31 H31B 109.5 . .
C26 C31 H31C 109.5 . .
H31A C31 H31C 109.5 . .
H31B C31 H31C 109.5 . .
C26 C27 C28 121.82(17) . .
C26 C27 H27 119.1 . .
C28 C27 H27 119.1 . .
C27 C28 C29 118.72(16) . .
C27 C28 C32 120.55(17) . .
C29 C28 C32 120.73(17) . .
C28 C32 H32A 109.5 . .
C28 C32 H32B 109.5 . .
H32A C32 H32B 109.5 . .
C28 C32 H32C 109.5 . .
H32A C32 H32C 109.5 . .
H32B C32 H32C 109.5 . .
C28 C29 C30 121.57(16) . .
C28 C29 H29 119.2 . .
C30 C29 H29 119.2 . .
C29 C30 C25 117.75(16) . .
C29 C30 C33 120.94(16) . .
C25 C30 C33 121.28(16) . .
C30 C33 H33A 109.5 . .
C30 C33 H33B 109.5 . .
H33A C33 H33B 109.5 . .
C30 C33 H33C 109.5 . .
H33A C33 H33C 109.5 . .
H33B C33 H33C 109.5 . .
C24 C23 N3 106.79(16) . .
C24 C23 H23 126.6 . .
N3 C23 H23 126.6 . .
C23 C24 N4 106.79(15) . .
C23 C24 H24 126.6 . .
N4 C24 H24 126.6 . .
C22 N4 C24 110.45(14) . .
C22 N4 C34 124.70(14) . .
C24 N4 C34 124.81(14) . .
C35 C34 C39 122.32(16) . .
C35 C34 N4 118.48(15) . .
C39 C34 N4 119.19(15) . .
C36 C35 C34 117.55(16) . .
C36 C35 C40 120.70(17) . .
C34 C35 C40 121.74(16) . .
C35 C40 H40A 109.5 . .
C35 C40 H40B 109.5 . .
H40A C40 H40B 109.5 . .
C35 C40 H40C 109.5 . .
H40A C40 H40C 109.5 . .
H40B C40 H40C 109.5 . .
C37 C36 C35 122.09(17) . .
C37 C36 H36 119.0 . .
C35 C36 H36 119.0 . .
C36 C37 C38 118.56(17) . .
C36 C37 C41 120.74(18) . .
C38 C37 C41 120.69(17) . .
C37 C41 H41A 109.5 . .
C37 C41 H41B 109.5 . .
H41A C41 H41B 109.5 . .
C37 C41 H41C 109.5 . .
H41A C41 H41C 109.5 . .
H41B C41 H41C 109.5 . .
C37 C38 C39 121.75(16) . .
C37 C38 H38 119.1 . .
C39 C38 H38 119.1 . .
C38 C39 C34 117.67(16) . .
C38 C39 C42 119.92(16) . .
C34 C39 C42 122.40(16) . .
C39 C42 H42A 109.5 . .
C39 C42 H42B 109.5 . .
H42A C42 H42B 109.5 . .
C39 C42 H42C 109.5 . .
H42A C42 H42C 109.5 . .
H42B C42 H42C 109.5 . .
F1 B1 F1 109.5(2) . 2
F1 B1 F2 108.86(6) . .
F1 B1 F2 109.77(7) 2 .
F1 B1 F2 109.77(7) . 2
F1 B1 F2 108.86(6) 2 2
F2 B1 F2 110.1(2) . 2
F3 B2 F3 110.3(3) . 4
F3 B2 F4 109.78(7) . 4
F3 B2 F4 109.15(7) 4 4
F3 B2 F4 109.16(7) . .
F3 B2 F4 109.78(7) 4 .
F4 B2 F4 108.7(3) 4 .

loop_
_geom_bond_atom_site_label_1
_geom_bond_atom_site_label_2
_geom_bond_distance
_geom_bond_site_symmetry_2
Au1 C1 2.0071(17) .
Au1 C1 2.0071(17) 4
C1 N1 1.354(2) .
C1 N2 1.355(2) .
N1 C2 1.389(2) .
N1 C4 1.443(2) .
C4 C9 1.391(2) .
C4 C5 1.400(2) .
C5 C6 1.391(3) .
C5 C10 1.507(3) .
C10 H10A 0.9800 .
C10 H10B 0.9800 .
C10 H10C 0.9800 .
C6 C7 1.387(3) .
C6 H6 0.9500 .
C7 C8 1.393(2) .
C7 C11 1.508(2) .
C11 H11A 0.9800 .
C11 H11B 0.9800 .
C11 H11C 0.9800 .
C8 C9 1.393(2) .
C8 H8 0.9500 .
C9 C12 1.511(2) .
C12 H12A 0.9800 .
C12 H12B 0.9800 .
C12 H12C 0.9800 .
C2 C3 1.351(3) .
C2 H2 0.9500 .
C3 N2 1.389(2) .
C3 H3 0.9500 .
N2 C13 1.444(2) .
C13 C18 1.394(2) .
C13 C14 1.400(2) .
C14 C15 1.391(3) .
C14 C19 1.507(3) .
C19 H19A 0.9800 .
C19 H19B 0.9800 .
C19 H19C 0.9800 .
C15 C16 1.388(3) .
C15 H15 0.9500 .
C16 C17 1.392(3) .
C16 C20 1.511(3) .
C20 H20A 0.9800 .
C20 H20B 0.9800 .
C20 H20C 0.9800 .
C20 H20D 0.9800 .
C20 H20E 0.9800 .
C20 H20F 0.9800 .
C17 C18 1.393(2) .
C17 H17 0.9500 .
C18 C21 1.509(2) .
C21 H21A 0.9800 .
C21 H21B 0.9800 .
C21 H21C 0.9800 .
Au2 C22 2.0042(17) 2
Au2 C22 2.0042(17) .
C22 N4 1.351(2) .
C22 N3 1.352(2) .
N3 C23 1.386(2) .
N3 C25 1.445(2) .
C25 C30 1.393(2) .
C25 C26 1.396(2) .
C26 C27 1.392(2) .
C26 C31 1.507(2) .
C31 H31A 0.9800 .
C31 H31B 0.9800 .
C31 H31C 0.9800 .
C27 C28 1.392(3) .
C27 H27 0.9500 .
C28 C29 1.392(3) .
C28 C32 1.508(2) .
C32 H32A 0.9800 .
C32 H32B 0.9800 .
C32 H32C 0.9800 .
C29 C30 1.392(3) .
C29 H29 0.9500 .
C30 C33 1.507(2) .
C33 H33A 0.9800 .
C33 H33B 0.9800 .
C33 H33C 0.9800 .
C23 C24 1.345(3) .
C23 H23 0.9500 .
C24 N4 1.392(2) .
C24 H24 0.9500 .
N4 C34 1.446(2) .
C34 C35 1.397(2) .
C34 C39 1.398(2) .
C35 C36 1.391(3) .
C35 C40 1.507(2) .
C40 H40A 0.9800 .
C40 H40B 0.9800 .
C40 H40C 0.9800 .
C36 C37 1.389(3) .
C36 H36 0.9500 .
C37 C38 1.390(3) .
C37 C41 1.514(3) .
C41 H41A 0.9800 .
C41 H41B 0.9800 .
C41 H41C 0.9800 .
C38 C39 1.395(2) .
C38 H38 0.9500 .
C39 C42 1.507(2) .
C42 H42A 0.9800 .
C42 H42B 0.9800 .
C42 H42C 0.9800 .
B1 F1 1.396(2) .
B1 F1 1.397(2) 2
B1 F2 1.397(2) .
B1 F2 1.397(2) 2
B2 F3 1.395(2) .
B2 F3 1.395(2) 4
B2 F4 1.398(2) 4
B2 F4 1.398(2) .

loop_
_geom_torsion_atom_site_label_1
_geom_torsion_atom_site_label_2
_geom_torsion_atom_site_label_3
_geom_torsion_atom_site_label_4
_geom_torsion
N2 C1 N1 C2 0.25(19)
Au1 C1 N1 C2 -175.61(13)
N2 C1 N1 C4 179.31(15)
Au1 C1 N1 C4 3.4(2)
C1 N1 C4 C9 -80.6(2)
C2 N1 C4 C9 98.3(2)
C1 N1 C4 C5 100.0(2)
C2 N1 C4 C5 -81.0(2)
C9 C4 C5 C6 -2.9(3)
N1 C4 C5 C6 176.45(15)
C9 C4 C5 C10 175.16(17)
N1 C4 C5 C10 -5.5(2)
C4 C5 C6 C7 1.9(3)
C10 C5 C6 C7 -176.11(17)
C5 C6 C7 C8 0.5(3)
C5 C6 C7 C11 -177.93(17)
C6 C7 C8 C9 -2.1(3)
C11 C7 C8 C9 176.30(16)
C5 C4 C9 C8 1.4(3)
N1 C4 C9 C8 -177.98(15)
C5 C4 C9 C12 -178.93(16)
N1 C4 C9 C12 1.7(2)
C7 C8 C9 C4 1.2(3)
C7 C8 C9 C12 -178.49(17)
C1 N1 C2 C3 0.0(2)
C4 N1 C2 C3 -179.03(16)
N1 C2 C3 N2 -0.3(2)
N1 C1 N2 C3 -0.44(19)
Au1 C1 N2 C3 175.53(13)
N1 C1 N2 C13 -177.14(15)
Au1 C1 N2 C13 -1.2(2)
C2 C3 N2 C1 0.5(2)
C2 C3 N2 C13 177.12(16)
C1 N2 C13 C18 -91.4(2)
C3 N2 C13 C18 92.4(2)
C1 N2 C13 C14 89.2(2)
C3 N2 C13 C14 -87.0(2)
C18 C13 C14 C15 -2.4(3)
N2 C13 C14 C15 176.95(15)
C18 C13 C14 C19 175.99(17)
N2 C13 C14 C19 -4.7(2)
C13 C14 C15 C16 0.9(3)
C19 C14 C15 C16 -177.53(17)
C14 C15 C16 C17 1.3(3)
C14 C15 C16 C20 -178.72(17)
C15 C16 C17 C18 -2.0(3)
C20 C16 C17 C18 177.98(17)
C16 C17 C18 C13 0.6(3)
C16 C17 C18 C21 179.94(18)
C14 C13 C18 C17 1.7(3)
N2 C13 C18 C17 -177.64(15)
C14 C13 C18 C21 -177.66(17)
N2 C13 C18 C21 3.0(3)
N4 C22 N3 C23 0.41(18)
Au2 C22 N3 C23 -178.51(12)
N4 C22 N3 C25 -175.33(14)
Au2 C22 N3 C25 5.7(2)
C22 N3 C25 C30 -94.4(2)
C23 N3 C25 C30 90.4(2)
C22 N3 C25 C26 86.2(2)
C23 N3 C25 C26 -89.0(2)
C30 C25 C26 C27 -2.5(3)
N3 C25 C26 C27 176.96(15)
C30 C25 C26 C31 176.65(17)
N3 C25 C26 C31 -3.9(2)
C25 C26 C27 C28 0.4(3)
C31 C26 C27 C28 -178.72(17)
C26 C27 C28 C29 1.6(3)
C26 C27 C28 C32 -178.56(18)
C27 C28 C29 C30 -1.7(3)
C32 C28 C29 C30 178.49(18)
C28 C29 C30 C25 -0.3(3)
C28 C29 C30 C33 177.97(18)
C26 C25 C30 C29 2.4(3)
N3 C25 C30 C29 -177.02(15)
C26 C25 C30 C33 -175.83(17)
N3 C25 C30 C33 4.8(3)
C22 N3 C23 C24 -0.2(2)
C25 N3 C23 C24 175.54(16)
N3 C23 C24 N4 -0.1(2)
N3 C22 N4 C24 -0.49(18)
Au2 C22 N4 C24 178.40(12)
N3 C22 N4 C34 177.43(14)
Au2 C22 N4 C34 -3.7(2)
C23 C24 N4 C22 0.4(2)
C23 C24 N4 C34 -177.53(16)
C22 N4 C34 C35 108.21(19)
C24 N4 C34 C35 -74.2(2)
C22 N4 C34 C39 -73.4(2)
C24 N4 C34 C39 104.3(2)
C39 C34 C35 C36 -1.7(3)
N4 C34 C35 C36 176.66(16)
C39 C34 C35 C40 177.50(17)
N4 C34 C35 C40 -4.1(3)
C34 C35 C36 C37 -0.2(3)
C40 C35 C36 C37 -179.44(19)
C35 C36 C37 C38 1.9(3)
C35 C36 C37 C41 -177.12(19)
C36 C37 C38 C39 -1.8(3)
C41 C37 C38 C39 177.24(18)
C37 C38 C39 C34 0.0(3)
C37 C38 C39 C42 -179.89(17)
C35 C34 C39 C38 1.8(3)
N4 C34 C39 C38 -176.55(15)
C35 C34 C39 C42 -178.29(17)
N4 C34 C39 C42 3.3(2)
